data_1558499
loop_
_publ_author_name
'Britvin, Sergey N.'
'Krzhizhanovskaya, Maria G.'
'Bocharov, Vladimir N.'
'Obolonskaya, Edita V.'

_publ_section_title
;
 Crystal Chemistry of Stanfieldite, Ca7M2Mg9(PO4)12 (M = Ca, Mg, Fe2+), a
 Structural Base of Ca3Mg3(PO4)4 Phosphors
;
_journal_issue 6
_journal_name_full Crystals
_journal_page_first 464
_journal_paper_doi 10.3390/cryst10060464
_journal_volume 10
_journal_year 2020
_chemical_formula_moiety '0.25(Ca31.87 Fe2.26 Mg37.88 O192 P48)'
_chemical_formula_structural Ca7(Ca,Mg,Fe)2(Mg,Fe)9(PO4)12
_chemical_formula_sum 'Ca7.97 Fe0.56 Mg9.47 O48 P12'
_chemical_formula_weight 1720.75
_chemical_name_mineral Stanfieldite
_space_group_crystal_system monoclinic
_space_group_IT_number 15
_space_group_name_Hall '-C 2yc'
_space_group_name_H-M_alt 'C 1 2/c 1'
_atom_sites_solution_primary dual
_atom_sites_solution_secondary difmap
_cell_angle_alpha 90
_cell_angle_beta 99.954(2)
_cell_angle_gamma 90
_cell_formula_units_Z 4
_cell_length_a 22.7973(4)
_cell_length_b 9.9833(2)
_cell_length_c 17.0522(3)
_cell_measurement_reflns_used 6162
_cell_measurement_temperature 296(1)
_cell_measurement_theta_max 36.0590
_cell_measurement_theta_min 3.3820
_cell_volume 3822.53(12)
_computing_cell_refinement 'CrysAlisPro 1.171.40.67a (Rigaku OD, 2019)'
_computing_data_collection 'CrysAlisPro 1.171.40.67a (Rigaku OD, 2019)'
_computing_data_reduction 'CrysAlisPro 1.171.40.67a (Rigaku OD, 2019)'
_computing_publication_material 'Olex2 (Dolomanov et al., 2009)'
_computing_structure_refinement 'ShelXL (Sheldrick, 2015)'
_computing_structure_solution 'ShelXT (Sheldrick, 2015)'
_diffrn_ambient_environment air
_diffrn_ambient_temperature 296(1)
_diffrn_detector 'CCD plate'
_diffrn_detector_area_resol_mean 32.4192
_diffrn_detector_type Eos
_diffrn_measured_fraction_theta_full 0.967
_diffrn_measured_fraction_theta_max 0.973
_diffrn_measurement_details
;
List of Runs (angles in degrees, time in seconds):

  # Type    Start    End  Width  t~exp~   \w     \q     \k     \f   Frames
--------------------------------------------------------------------------
  1  \w   -106.00 -37.00   0.50   75.00    --  -36.45 -57.00 -90.00  138
  2  \w   -115.00 -72.00   0.50   75.00    --  -36.45 178.00 120.00   86
  3  \w     30.00 107.00   0.50   75.00    --   37.54  57.00 150.00  154
  4  \w    -20.00  78.00   0.50   75.00    --   37.54 -99.00  90.00  196
  5  \w     39.00 107.00   0.50   75.00    --   37.54  57.00-150.00  136
  6  \w     39.00  66.00   0.50   75.00    --   37.54  38.00 -60.00   54
  7  \w     -4.00  59.50   0.50   75.00    --   37.54 -99.00 -30.00  127
;
_diffrn_measurement_device 'four-circle diffractometer'
_diffrn_measurement_device_type 'Xcalibur, Eos'
_diffrn_measurement_method '\w scans'
_diffrn_orient_matrix_type 'CrysAlisPro convention (1999,Acta A55,543-557)'
_diffrn_orient_matrix_UB_11 0.0123113000
_diffrn_orient_matrix_UB_12 -0.0502305000
_diffrn_orient_matrix_UB_13 0.0274047000
_diffrn_orient_matrix_UB_21 0.0054982000
_diffrn_orient_matrix_UB_22 -0.0407083000
_diffrn_orient_matrix_UB_23 -0.0320399000
_diffrn_orient_matrix_UB_31 0.0285717000
_diffrn_orient_matrix_UB_32 0.0294808000
_diffrn_orient_matrix_UB_33 0.0024066000
_diffrn_radiation_monochromator graphite
_diffrn_radiation_probe x-ray
_diffrn_radiation_type MoK\a
_diffrn_radiation_wavelength 0.71073
_diffrn_reflns_av_R_equivalents 0.0439
_diffrn_reflns_av_unetI/netI 0.0478
_diffrn_reflns_Laue_measured_fraction_full 0.967
_diffrn_reflns_Laue_measured_fraction_max 0.973
_diffrn_reflns_limit_h_max 32
_diffrn_reflns_limit_h_min -27
_diffrn_reflns_limit_k_max 13
_diffrn_reflns_limit_k_min -14
_diffrn_reflns_limit_l_max 23
_diffrn_reflns_limit_l_min -23
_diffrn_reflns_number 18163
_diffrn_reflns_point_group_measured_fraction_full 0.967
_diffrn_reflns_point_group_measured_fraction_max 0.973
_diffrn_reflns_theta_full 25.242
_diffrn_reflns_theta_max 29.996
_diffrn_reflns_theta_min 3.180
_diffrn_source 'fine-focus sealed X-ray tube'
_diffrn_source_type 'Enhance (Mo) X-ray Source'
_exptl_absorpt_coefficient_mu 2.123
_exptl_absorpt_correction_T_max 1.00000
_exptl_absorpt_correction_T_min 0.84043
_exptl_absorpt_correction_type multi-scan
_exptl_absorpt_process_details
;
CrysAlisPro 1.171.40.67a (Rigaku Oxford Diffraction, 2019)
Empirical absorption correction using spherical harmonics,
 implemented in SCALE3 ABSPACK scaling algorithm.
;
_exptl_crystal_colour colourless
_exptl_crystal_density_diffrn 2.990
_exptl_crystal_density_method 'not measured'
_exptl_crystal_description block
_exptl_crystal_F_000 3407
_exptl_crystal_size_max 0.15
_exptl_crystal_size_mid 0.10
_exptl_crystal_size_min 0.10
_refine_diff_density_max 0.856
_refine_diff_density_min -0.565
_refine_diff_density_rms 0.127
_refine_ls_extinction_method none
_refine_ls_goodness_of_fit_ref 0.921
_refine_ls_hydrogen_treatment undef
_refine_ls_matrix_type full
_refine_ls_number_parameters 361
_refine_ls_number_reflns 5420
_refine_ls_number_restraints 2
_refine_ls_restrained_S_all 0.921
_refine_ls_R_factor_all 0.0511
_refine_ls_R_factor_gt 0.0339
_refine_ls_shift/su_max 0.001
_refine_ls_shift/su_mean 0.000
_refine_ls_structure_factor_coef Fsqd
_refine_ls_weighting_details 'w=1/[\s^2^(Fo^2^)+(0.0470P)^2^] where P=(Fo^2^+2Fc^2^)/3'
_refine_ls_weighting_scheme calc
_refine_ls_wR_factor_gt 0.0781
_refine_ls_wR_factor_ref 0.0820
_reflns_Friedel_coverage 0.000
_reflns_number_gt 3949
_reflns_number_total 5420
_reflns_threshold_expression 'I > 2\s(I)'
_twin_special_details
;
Component 2 rotated by 179.9483\% 
 around [-0.06 1.00 0.01] (reciprocal) or [-0.01 1.00 0.00] (direct)
;
_cod_data_source_file S1.cif
_cod_data_source_block Stanfieldite_Brahin
_cod_database_code 1558499
_shelx_space_group_comment
;
The symmetry employed for this shelxl refinement is uniquely defined
by the following loop, which should always be used as a source of
symmetry information in preference to the above space-group names.
They are only intended as comments.
;
_olex2_refinement_description
;
1. Shared sites
{Mg1, Fe1}
{Mg2, Fe2}
{Mg3, Fe3}
{Mg4, Fe4}
{Mg5, Fe5}
{Ca5A, Mg5A, Fe5A}
2. Uiso/Uaniso restraints and constraints
Uanis(Mg1) = Uanis(Fe1)
Uanis(Mg2) = Uanis(Fe2)
Uanis(Mg3) = Uanis(Fe3)
Uanis(Mg4) = Uanis(Fe4)
Uanis(Mg5) = Uanis(Fe5)
Uanis(Ca5A) = Uanis(Mg5A) = Uanis(Fe5A)
3. Others
 1*[Sof(Ca5A)]+1*[Sof(Mg5A)]+1*[Sof(Fe5A)]=1 with esd of 0.01
 2*[Sof(Ca5A)]+2*[Sof(Mg5A)]+2*[Sof(Fe5A)]=2 with esd of 0.01
 Sof(Fe1)=0.5*(1-FVAR(2))
 Sof(Mg1)=0.5*FVAR(2)
 Sof(Fe2)=1-FVAR(2)
 Sof(Mg2)=FVAR(2)
 Sof(Fe3)=1-FVAR(3)
 Sof(Mg3)=FVAR(3)
 Sof(Fe4)=1-FVAR(4)
 Sof(Mg4)=FVAR(4)
 Sof(Fe5)=1-FVAR(5)
 Sof(Mg5)=FVAR(5)
;
_olex2_submission_special_instructions 'No special instructions were received'
_oxdiff_exptl_absorpt_empirical_details
;
Empirical correction (ABSPACK) includes:
- Absorption correction using spherical harmonics
- Frame scaling
;
_oxdiff_exptl_absorpt_empirical_full_max 1.174
_oxdiff_exptl_absorpt_empirical_full_min 0.929
_oxdiff_twin_integration_method simultaneous
_oxdiff_twin_items 2

loop_
_space_group_symop_operation_xyz
'x, y, z'
'-x, y, -z+1/2'
'x+1/2, y+1/2, z'
'-x+1/2, y+1/2, -z+1/2'
'-x, -y, -z'
'x, -y, z-1/2'
'-x+1/2, -y+1/2, -z'
'x+1/2, -y+1/2, z-1/2'

loop_
_atom_site_label
_atom_site_type_symbol
_atom_site_fract_x
_atom_site_fract_y
_atom_site_fract_z
_atom_site_U_iso_or_equiv
_atom_site_adp_type
_atom_site_occupancy
_atom_site_site_symmetry_order
_atom_site_calc_flag
_atom_site_refinement_flags_posn
_atom_site_refinement_flags_adp
_atom_site_refinement_flags_occupancy
_atom_site_disorder_assembly
_atom_site_disorder_group
Mg1 Mg 0.000000 0.57300(12) 0.250000 0.0191(4) Uani 0.934(5) 2 d S T P . .
Fe1 Fe 0.000000 0.57300(12) 0.250000 0.0191(4) Uani 0.066(5) 2 d S T P . .
Mg2 Mg 0.23626(4) 0.13303(8) 0.13021(5) 0.0127(3) Uani 0.945(3) 1 d . . . . .
Fe2 Fe 0.23626(4) 0.13303(8) 0.13021(5) 0.0127(3) Uani 0.055(3) 1 d . . . . .
Mg3 Mg 0.39344(4) 0.35179(9) 0.26411(6) 0.0184(3) Uani 0.985(4) 1 d . . . . .
Fe3 Fe 0.39344(4) 0.35179(9) 0.26411(6) 0.0184(3) Uani 0.015(4) 1 d . . . . .
Mg4 Mg 0.23467(4) 0.38282(9) 0.22494(5) 0.0132(3) Uani 0.983(3) 1 d . . . . .
Fe4 Fe 0.23467(4) 0.38282(9) 0.22494(5) 0.0132(3) Uani 0.017(3) 1 d . . . . .
Mg5 Mg 0.42054(4) 0.08982(8) 0.05197(5) 0.0140(3) Uani 0.919(3) 1 d . . . . .
Fe5 Fe 0.42054(4) 0.08982(8) 0.05197(5) 0.0140(3) Uani 0.081(3) 1 d . . . . .
Ca1 Ca 0.000000 0.10393(8) 0.250000 0.01776(17) Uani 1 2 d S T P . .
Ca2 Ca 0.18662(3) 0.34808(5) 0.43354(3) 0.01479(12) Uani 1 1 d . . . . .
Ca3 Ca 0.34004(3) 0.45235(6) 0.06501(4) 0.02104(14) Uani 1 1 d . . . . .
Ca4 Ca 0.41109(2) 0.08351(5) 0.39216(3) 0.01564(12) Uani 1 1 d . . . . .
Ca5A Ca 0.06647(3) 0.10405(7) 0.08884(4) 0.0201(2) Uani 0.48(4) 1 d . . . . .
Mg5A Mg 0.06647(3) 0.10405(7) 0.08884(4) 0.0201(2) Uani 0.43(2) 1 d . . . . .
Fe5A Fe 0.06647(3) 0.10405(7) 0.08884(4) 0.0201(2) Uani 0.082(17) 1 d . . . . .
P1 P 0.31713(3) 0.38173(7) 0.39968(4) 0.01247(14) Uani 1 1 d . . . . .
P2 P 0.16254(3) 0.11546(7) 0.27430(4) 0.01192(14) Uani 1 1 d . . . . .
P3 P 0.36196(3) 0.08026(7) 0.21380(4) 0.01197(14) Uani 1 1 d . . . . .
P4 P 0.19441(3) 0.37868(6) 0.02437(4) 0.01166(14) Uani 1 1 d . . . . .
P5 P -0.00018(3) 0.34978(7) 0.09477(4) 0.01506(15) Uani 1 1 d . . . . .
P6 P 0.47414(3) 0.36317(7) 0.11722(5) 0.01704(15) Uani 1 1 d . . . . .
O1 O 0.25662(8) 0.41581(18) 0.34472(11) 0.0141(4) Uani 1 1 d . . . . .
O2 O 0.30200(9) 0.3218(2) 0.47501(12) 0.0216(4) Uani 1 1 d . . . . .
O3 O 0.35685(8) 0.29166(18) 0.36017(11) 0.0157(4) Uani 1 1 d . . . . .
O4 O 0.34550(9) 0.52166(18) 0.41889(12) 0.0185(4) Uani 1 1 d . . . . .
O5 O 0.10086(9) 0.1213(2) 0.22285(12) 0.0211(4) Uani 1 1 d . . . . .
O6 O 0.16234(9) 0.16256(18) 0.35870(12) 0.0186(4) Uani 1 1 d . . . . .
O7 O 0.20793(8) 0.18996(18) 0.23398(11) 0.0144(4) Uani 1 1 d . . . . .
O8 O 0.18153(8) -0.03575(18) 0.28187(12) 0.0164(4) Uani 1 1 d . . . . .
O9 O 0.37755(8) 0.00272(19) 0.14335(11) 0.0157(4) Uani 1 1 d . . . . .
O10 O 0.41954(8) 0.15311(17) 0.25751(11) 0.0135(4) Uani 1 1 d . . . . .
O11 O 0.34090(8) -0.00955(18) 0.27660(11) 0.0157(4) Uani 1 1 d . . . . .
O12 O 0.31768(8) 0.19125(18) 0.18654(11) 0.0164(4) Uani 1 1 d . . . . .
O13 O 0.24422(8) 0.41763(18) -0.02155(11) 0.0153(4) Uani 1 1 d . . . . .
O14 O 0.22342(9) 0.33110(18) 0.10740(11) 0.0170(4) Uani 1 1 d . . . . .
O15 O 0.15253(8) 0.27381(18) -0.02026(11) 0.0157(4) Uani 1 1 d . . . . .
O16 O 0.15764(8) 0.50573(18) 0.03040(11) 0.0153(4) Uani 1 1 d . . . . .
O17 O -0.05283(9) 0.3960(2) 0.03191(12) 0.0206(4) Uani 1 1 d . . . . .
O18 O 0.05688(9) 0.34793(19) 0.05739(12) 0.0203(4) Uani 1 1 d . . . . .
O19 O -0.00900(9) 0.2093(2) 0.12596(13) 0.0254(5) Uani 1 1 d . . . . .
O20 O 0.01035(9) 0.4546(2) 0.16139(13) 0.0224(4) Uani 1 1 d . . . . .
O21 O 0.42903(10) 0.4060(2) 0.16942(14) 0.0292(5) Uani 1 1 d . . . . .
O22 O 0.45000(12) 0.4199(2) 0.03530(15) 0.0367(6) Uani 1 1 d . . . . .
O23 O 0.53411(9) 0.4268(2) 0.15211(16) 0.0343(6) Uani 1 1 d . . . . .
O24 O 0.48122(9) 0.21033(19) 0.11731(12) 0.0202(4) Uani 1 1 d . . . . .

loop_
_atom_site_aniso_label
_atom_site_aniso_U_11
_atom_site_aniso_U_22
_atom_site_aniso_U_33
_atom_site_aniso_U_23
_atom_site_aniso_U_13
_atom_site_aniso_U_12
Mg1 0.0160(7) 0.0197(7) 0.0236(8) 0.000 0.0085(5) 0.000
Fe1 0.0160(7) 0.0197(7) 0.0236(8) 0.000 0.0085(5) 0.000
Mg2 0.0125(5) 0.0147(5) 0.0106(5) -0.0009(3) 0.0014(3) 0.0002(3)
Fe2 0.0125(5) 0.0147(5) 0.0106(5) -0.0009(3) 0.0014(3) 0.0002(3)
Mg3 0.0153(6) 0.0202(6) 0.0207(6) 0.0058(4) 0.0063(4) 0.0048(4)
Fe3 0.0153(6) 0.0202(6) 0.0207(6) 0.0058(4) 0.0063(4) 0.0048(4)
Mg4 0.0136(5) 0.0155(5) 0.0099(5) -0.0009(3) 0.0008(3) -0.0010(3)
Fe4 0.0136(5) 0.0155(5) 0.0099(5) -0.0009(3) 0.0008(3) -0.0010(3)
Mg5 0.0136(5) 0.0156(5) 0.0124(5) -0.0015(3) 0.0009(3) -0.0012(3)
Fe5 0.0136(5) 0.0156(5) 0.0124(5) -0.0015(3) 0.0009(3) -0.0012(3)
Ca1 0.0154(4) 0.0205(4) 0.0181(4) 0.000 0.0050(3) 0.000
Ca2 0.0191(3) 0.0138(3) 0.0113(3) 0.00033(19) 0.0021(2) 0.0008(2)
Ca3 0.0216(3) 0.0221(3) 0.0169(3) -0.0050(2) -0.0039(2) 0.0044(2)
Ca4 0.0168(3) 0.0186(3) 0.0113(3) 0.00172(19) 0.0019(2) 0.0027(2)
Ca5A 0.0190(4) 0.0278(4) 0.0139(4) 0.0017(3) 0.0044(3) 0.0079(3)
Mg5A 0.0190(4) 0.0278(4) 0.0139(4) 0.0017(3) 0.0044(3) 0.0079(3)
Fe5A 0.0190(4) 0.0278(4) 0.0139(4) 0.0017(3) 0.0044(3) 0.0079(3)
P1 0.0127(3) 0.0145(3) 0.0099(3) 0.0003(2) 0.0013(2) 0.0009(2)
P2 0.0114(3) 0.0132(3) 0.0111(3) -0.0006(2) 0.0018(2) -0.0013(2)
P3 0.0109(3) 0.0147(3) 0.0098(3) 0.0000(2) 0.0002(2) -0.0011(2)
P4 0.0111(3) 0.0142(3) 0.0092(3) 0.0008(2) 0.0005(2) 0.0012(2)
P5 0.0172(4) 0.0149(3) 0.0120(4) 0.0014(2) -0.0007(3) -0.0014(2)
P6 0.0112(3) 0.0150(3) 0.0243(4) -0.0023(3) 0.0016(3) -0.0007(2)
O1 0.0124(9) 0.0184(10) 0.0109(10) -0.0008(7) 0.0006(7) 0.0006(7)
O2 0.0261(12) 0.0258(11) 0.0144(11) 0.0073(8) 0.0080(8) 0.0075(8)
O3 0.0162(10) 0.0171(9) 0.0141(10) 0.0003(7) 0.0028(8) 0.0037(7)
O4 0.0164(10) 0.0176(10) 0.0207(11) -0.0039(7) 0.0008(8) -0.0015(7)
O5 0.0122(10) 0.0309(12) 0.0192(11) 0.0011(8) -0.0001(8) -0.0016(8)
O6 0.0245(11) 0.0196(10) 0.0127(10) -0.0021(7) 0.0065(8) -0.0030(8)
O7 0.0156(10) 0.0171(9) 0.0114(10) -0.0015(7) 0.0048(7) -0.0037(7)
O8 0.0158(10) 0.0142(9) 0.0198(11) -0.0003(7) 0.0046(8) -0.0001(7)
O9 0.0163(10) 0.0186(9) 0.0125(10) -0.0025(7) 0.0031(7) -0.0012(7)
O10 0.0121(9) 0.0163(9) 0.0116(10) 0.0001(7) 0.0011(7) -0.0017(7)
O11 0.0168(10) 0.0190(9) 0.0109(10) 0.0009(7) 0.0011(7) -0.0038(7)
O12 0.0135(10) 0.0184(9) 0.0166(10) 0.0008(7) 0.0006(8) 0.0021(7)
O13 0.0149(9) 0.0209(10) 0.0106(10) -0.0004(7) 0.0038(7) -0.0020(7)
O14 0.0228(11) 0.0177(10) 0.0088(10) 0.0007(7) -0.0020(8) 0.0054(8)
O15 0.0148(10) 0.0149(9) 0.0161(10) -0.0005(7) -0.0006(7) 0.0003(7)
O16 0.0164(10) 0.0159(9) 0.0137(10) -0.0005(7) 0.0030(7) 0.0027(7)
O17 0.0230(11) 0.0228(10) 0.0140(11) 0.0000(8) -0.0026(8) 0.0069(8)
O18 0.0222(11) 0.0264(11) 0.0132(11) 0.0005(8) 0.0053(8) -0.0006(8)
O19 0.0262(12) 0.0198(10) 0.0260(12) 0.0093(8) -0.0069(9) -0.0063(8)
O20 0.0212(11) 0.0263(11) 0.0199(11) -0.0060(8) 0.0041(8) -0.0050(8)
O21 0.0295(13) 0.0246(11) 0.0387(14) 0.0070(9) 0.0208(11) 0.0095(9)
O22 0.0563(17) 0.0238(12) 0.0291(14) 0.0048(10) 0.0046(12) 0.0075(11)
O23 0.0162(11) 0.0187(11) 0.0633(18) -0.0104(11) -0.0059(11) -0.0017(8)
O24 0.0157(10) 0.0169(10) 0.0257(12) -0.0028(8) -0.0034(8) -0.0005(7)

loop_
_atom_type_symbol
_atom_type_description
_atom_type_scat_dispersion_real
_atom_type_scat_dispersion_imag
_atom_type_scat_source
Ca Ca 0.2262 0.3064 'International Tables Vol C Tables 4.2.6.8 and 6.1.1.4'
Fe Fe 0.3463 0.8444 'International Tables Vol C Tables 4.2.6.8 and 6.1.1.4'
Mg Mg 0.0486 0.0363 'International Tables Vol C Tables 4.2.6.8 and 6.1.1.4'
O O 0.0106 0.0060 'International Tables Vol C Tables 4.2.6.8 and 6.1.1.4'
P P 0.1023 0.0942 'International Tables Vol C Tables 4.2.6.8 and 6.1.1.4'

loop_
_geom_angle_atom_site_label_1
_geom_angle_atom_site_label_2
_geom_angle_atom_site_label_3
_geom_angle
_geom_angle_site_symmetry_1
_geom_angle_site_symmetry_3
_geom_angle_publ_flag
Mg5 Mg1 Mg5 174.57(5) 4 3_455 ?
Ca4 Mg1 Mg5 65.902(17) 4 3_455 ?
Ca4 Mg1 Mg5 113.916(17) 3_455 3_455 ?
Ca4 Mg1 Mg5 65.902(17) 3_455 4 ?
Ca4 Mg1 Mg5 113.916(17) 4 4 ?
Ca4 Mg1 Ca4 176.48(5) 3_455 4 ?
P3 Mg1 Mg5 121.447(19) 3_455 4 ?
P3 Mg1 Mg5 58.404(19) 3_455 3_455 ?
P3 Mg1 Mg5 121.447(19) 4 3_455 ?
P3 Mg1 Mg5 58.404(19) 4 4 ?
P3 Mg1 Ca4 55.597(16) 4 4 ?
P3 Mg1 Ca4 55.597(16) 3_455 3_455 ?
P3 Mg1 Ca4 124.303(16) 4 3_455 ?
P3 Mg1 Ca4 124.303(16) 3_455 4 ?
P3 Mg1 P3 177.32(5) 3_455 4 ?
O10 Mg1 Mg5 73.90(5) 3_455 3_455 ?
O10 Mg1 Mg5 73.90(5) 4 4 ?
O10 Mg1 Mg5 103.89(6) 4 3_455 ?
O10 Mg1 Mg5 103.89(6) 3_455 4 ?
O10 Mg1 Ca4 133.39(6) 4 3_455 ?
O10 Mg1 Ca4 44.67(5) 4 4 ?
O10 Mg1 Ca4 44.67(5) 3_455 3_455 ?
O10 Mg1 Ca4 133.39(6) 3_455 4 ?
O10 Mg1 P3 26.42(5) 4 4 ?
O10 Mg1 P3 26.42(5) 3_455 3_455 ?
O10 Mg1 P3 151.30(7) 4 3_455 ?
O10 Mg1 P3 151.30(7) 3_455 4 ?
O10 Mg1 O10 133.48(12) 4 3_455 ?
O10 Mg1 O24 80.39(7) 3_455 3_455 ?
O10 Mg1 O24 75.70(7) 3_455 4 ?
O10 Mg1 O24 80.39(7) 4 4 ?
O10 Mg1 O24 75.70(7) 4 3_455 ?
O20 Mg1 Mg5 53.57(6) 2 4 ?
O20 Mg1 Mg5 53.57(6) . 3_455 ?
O20 Mg1 Mg5 130.60(7) . 4 ?
O20 Mg1 Mg5 130.60(7) 2 3_455 ?
O20 Mg1 Ca4 136.75(7) 2 4 ?
O20 Mg1 Ca4 136.75(7) . 3_455 ?
O20 Mg1 Ca4 46.26(6) . 4 ?
O20 Mg1 Ca4 46.26(6) 2 3_455 ?
O20 Mg1 P3 96.53(6) 2 4 ?
O20 Mg1 P3 96.52(6) . 3_455 ?
O20 Mg1 P3 85.09(6) 2 3_455 ?
O20 Mg1 P3 85.10(6) . 4 ?
O20 Mg1 O10 121.12(8) . 3_455 ?
O20 Mg1 O10 87.62(8) 2 3_455 ?
O20 Mg1 O10 121.12(8) 2 4 ?
O20 Mg1 O10 87.63(8) . 4 ?
O20 Mg1 O20 106.00(14) 2 . ?
O20 Mg1 O24 163.10(8) 2 3_455 ?
O20 Mg1 O24 70.96(8) 2 4 ?
O20 Mg1 O24 163.10(8) . 4 ?
O20 Mg1 O24 70.96(8) . 3_455 ?
O24 Mg1 Mg5 34.13(4) 3_455 3_455 ?
O24 Mg1 Mg5 141.09(6) 3_455 4 ?
O24 Mg1 Mg5 34.13(4) 4 4 ?
O24 Mg1 Mg5 141.09(6) 4 3_455 ?
O24 Mg1 Ca4 53.09(4) 3_455 4 ?
O24 Mg1 Ca4 124.64(5) 3_455 3_455 ?
O24 Mg1 Ca4 53.09(5) 4 3_455 ?
O24 Mg1 Ca4 124.64(5) 4 4 ?
O24 Mg1 P3 78.86(5) 3_455 3_455 ?
O24 Mg1 P3 99.71(5) 4 3_455 ?
O24 Mg1 P3 78.86(5) 4 4 ?
O24 Mg1 P3 99.71(5) 3_455 4 ?
O24 Mg1 O24 116.81(10) 4 3_455 ?
Mg4 Mg2 Mg4 103.53(2) . 4_545 ?
Mg4 Mg2 P3 89.40(3) . . ?
Mg4 Mg2 P4 67.73(3) . . ?
P1 Mg2 Mg4 143.63(4) 4_545 . ?
P1 Mg2 Mg4 60.72(3) 4_545 4_545 ?
P1 Mg2 P3 106.10(3) 4_545 . ?
P1 Mg2 P4 121.59(3) 4_545 . ?
P3 Mg2 Mg4 59.53(2) . 4_545 ?
P3 Mg2 P4 125.82(3) . . ?
P4 Mg2 Mg4 168.46(4) . 4_545 ?
O1 Mg2 Mg4 33.24(5) 4_545 4_545 ?
O1 Mg2 Mg4 136.44(6) 4_545 . ?
O1 Mg2 P1 33.94(5) 4_545 4_545 ?
O1 Mg2 P3 72.87(5) 4_545 . ?
O1 Mg2 P4 153.45(6) 4_545 . ?
O4 Mg2 Mg4 87.28(6) 4_545 4_545 ?
O4 Mg2 Mg4 122.65(6) 4_545 . ?
O4 Mg2 P1 33.55(5) 4_545 4_545 ?
O4 Mg2 P3 139.63(6) 4_545 . ?
O4 Mg2 P4 91.32(6) 4_545 . ?
O4 Mg2 O1 66.93(7) 4_545 4_545 ?
O7 Mg2 Mg4 43.04(5) . . ?
O7 Mg2 Mg4 68.92(6) . 4_545 ?
O7 Mg2 P1 102.26(6) . 4_545 ?
O7 Mg2 P3 93.17(6) . . ?
O7 Mg2 P4 99.84(6) . . ?
O7 Mg2 O1 97.34(8) . 4_545 ?
O7 Mg2 O4 95.46(8) . 4_545 ?
O12 Mg2 Mg4 79.83(6) . 4_545 ?
O12 Mg2 Mg4 66.26(6) . . ?
O12 Mg2 P1 132.78(6) . 4_545 ?
O12 Mg2 P3 26.78(5) . . ?
O12 Mg2 P4 102.37(6) . . ?
O12 Mg2 O1 99.17(8) . 4_545 ?
O12 Mg2 O4 166.06(8) . 4_545 ?
O12 Mg2 O7 84.90(8) . . ?
O12 Mg2 O13 100.14(9) . 7 ?
O12 Mg2 O14 84.31(8) . . ?
O13 Mg2 Mg4 114.82(6) 7 4_545 ?
O13 Mg2 Mg4 136.48(7) 7 . ?
O13 Mg2 P1 76.63(6) 7 4_545 ?
O13 Mg2 P3 92.71(6) 7 . ?
O13 Mg2 P4 76.16(6) 7 . ?
O13 Mg2 O1 84.97(8) 7 4_545 ?
O13 Mg2 O4 80.40(8) 7 4_545 ?
O13 Mg2 O7 174.09(9) 7 . ?
O14 Mg2 Mg4 43.23(6) . . ?
O14 Mg2 Mg4 146.76(7) . 4_545 ?
O14 Mg2 P1 142.79(7) . 4_545 ?
O14 Mg2 P3 110.78(6) . . ?
O14 Mg2 P4 25.26(6) . . ?
O14 Mg2 O1 175.91(9) . 4_545 ?
O14 Mg2 O4 109.53(8) . 4_545 ?
O14 Mg2 O7 80.78(8) . . ?
O14 Mg2 O13 96.57(8) . 7 ?
Ca4 Mg3 Ca1 126.30(3) . 3 ?
P1 Mg3 Ca1 117.21(3) . 3 ?
P1 Mg3 Ca4 67.97(2) . . ?
P2 Mg3 Ca1 68.00(2) 4 3 ?
P2 Mg3 Ca4 146.69(4) 4 . ?
P2 Mg3 P1 78.75(3) 4 . ?
P3 Mg3 Ca1 141.66(4) . 3 ?
P3 Mg3 Ca4 56.92(2) . . ?
P3 Mg3 P1 99.60(3) . . ?
P3 Mg3 P2 133.96(4) . 4 ?
O3 Mg3 Ca1 129.90(7) . 3 ?
O3 Mg3 Ca4 44.25(5) . . ?
O3 Mg3 P1 24.00(5) . . ?
O3 Mg3 P2 102.61(6) . 4 ?
O3 Mg3 P3 81.29(6) . . ?
O3 Mg3 O5 104.24(8) . 4 ?
O3 Mg3 O8 92.17(8) . 4 ?
O3 Mg3 O10 85.63(8) . . ?
O3 Mg3 O12 84.15(8) . . ?
O3 Mg3 O23 86.69(10) . 2_655 ?
O5 Mg3 Ca1 43.32(5) 4 3 ?
O5 Mg3 Ca4 136.52(6) 4 . ?
O5 Mg3 P1 82.50(5) 4 . ?
O5 Mg3 P2 30.91(4) 4 4 ?
O5 Mg3 P3 164.32(6) 4 . ?
O8 Mg3 Ca1 96.86(6) 4 3 ?
O8 Mg3 Ca4 131.17(7) 4 . ?
O8 Mg3 P1 72.69(6) 4 . ?
O8 Mg3 P2 30.61(5) 4 4 ?
O8 Mg3 P3 104.36(6) 4 . ?
O8 Mg3 O5 61.21(7) 4 4 ?
O8 Mg3 O12 72.87(7) 4 . ?
O8 Mg3 O23 123.75(9) 4 2_655 ?
O10 Mg3 Ca1 117.97(6) . 3 ?
O10 Mg3 Ca4 44.56(6) . . ?
O10 Mg3 P1 109.32(6) . . ?
O10 Mg3 P2 162.99(7) . 4 ?
O10 Mg3 P3 31.76(5) . . ?
O10 Mg3 O5 160.81(8) . 4 ?
O10 Mg3 O8 135.90(9) . 4 ?
O10 Mg3 O12 63.08(7) . . ?
O10 Mg3 O23 100.13(8) . 2_655 ?
O12 Mg3 Ca1 145.43(6) . 3 ?
O12 Mg3 Ca4 80.46(5) . . ?
O12 Mg3 P1 91.72(5) . . ?
O12 Mg3 P2 102.56(5) . 4 ?
O12 Mg3 P3 31.53(4) . . ?
O12 Mg3 O5 133.39(7) . 4 ?
O21 Mg3 Ca1 51.22(7) . 3 ?
O21 Mg3 Ca4 134.75(7) . . ?
O21 Mg3 P1 157.13(7) . . ?
O21 Mg3 P2 78.45(7) . 4 ?
O21 Mg3 P3 97.38(8) . . ?
O21 Mg3 O3 178.66(10) . . ?
O21 Mg3 O5 77.09(8) . 4 ?
O21 Mg3 O8 88.35(9) . 4 ?
O21 Mg3 O10 93.13(9) . . ?
O21 Mg3 O12 94.83(9) . . ?
O21 Mg3 O23 94.05(11) . 2_655 ?
O23 Mg3 Ca1 48.04(7) 2_655 3 ?
O23 Mg3 Ca4 81.67(7) 2_655 . ?
O23 Mg3 P1 86.36(8) 2_655 . ?
O23 Mg3 P2 95.23(6) 2_655 4 ?
O23 Mg3 P3 130.77(7) 2_655 . ?
O23 Mg3 O5 64.72(7) 2_655 4 ?
O23 Mg3 O12 161.39(8) 2_655 . ?
Mg2 Mg4 Mg2 164.65(3) . 4 ?
Mg2 Mg4 Mg3 82.40(3) 4 . ?
Mg2 Mg4 Mg3 85.52(3) . . ?
Mg2 Mg4 Ca2 116.79(3) . . ?
Mg2 Mg4 Ca2 57.97(2) 4 . ?
Mg2 Mg4 Ca3 73.13(3) . . ?
Mg2 Mg4 Ca3 107.18(3) 4 . ?
Mg3 Mg4 Ca2 104.81(3) . . ?
Mg3 Mg4 Ca3 55.55(2) . . ?
Ca2 Mg4 Ca3 158.70(3) . . ?
O1 Mg4 Mg2 36.37(5) . 4 ?
O1 Mg4 Mg2 130.83(6) . . ?
O1 Mg4 Mg3 76.26(6) . . ?
O1 Mg4 Ca2 33.36(5) . . ?
O1 Mg4 Ca3 125.60(6) . . ?
O1 Mg4 O8 85.69(8) . 4 ?
O7 Mg4 Mg2 43.89(6) . . ?
O7 Mg4 Mg2 130.23(6) . 4 ?
O7 Mg4 Mg3 102.16(6) . . ?
O7 Mg4 Ca2 73.29(6) . . ?
O7 Mg4 Ca3 116.10(6) . . ?
O7 Mg4 O1 95.83(8) . . ?
O7 Mg4 O8 131.22(8) . 4 ?
O7 Mg4 O14 81.18(8) . . ?
O8 Mg4 Mg2 72.47(6) 4 4 ?
O8 Mg4 Mg2 101.43(6) 4 . ?
O8 Mg4 Mg3 30.97(5) 4 . ?
O8 Mg4 Ca2 119.03(6) 4 . ?
O8 Mg4 Ca3 40.00(6) 4 . ?
O11 Mg4 Mg2 71.77(6) 4 4 ?
O11 Mg4 Mg2 121.83(7) 4 . ?
O11 Mg4 Mg3 151.45(7) 4 . ?
O11 Mg4 Ca2 71.82(6) 4 . ?
O11 Mg4 Ca3 120.61(6) 4 . ?
O11 Mg4 O1 89.33(8) 4 . ?
O11 Mg4 O7 103.75(8) 4 . ?
O11 Mg4 O8 125.03(8) 4 4 ?
O11 Mg4 O14 99.15(8) 4 . ?
O14 Mg4 Mg2 42.82(6) . . ?
O14 Mg4 Mg2 148.27(7) . 4 ?
O14 Mg4 Mg3 96.47(6) . . ?
O14 Mg4 Ca2 149.54(7) . . ?
O14 Mg4 Ca3 50.38(6) . . ?
O14 Mg4 O1 171.45(9) . . ?
O14 Mg4 O8 90.27(9) . 4 ?
Ca2 Mg5 Mg1 98.57(3) 4_545 3_545 ?
Ca4 Mg5 Mg1 137.05(3) 6 3_545 ?
Ca4 Mg5 Ca2 74.96(2) 6 4_545 ?
P4 Mg5 Mg1 138.38(3) 7 3_545 ?
P4 Mg5 Ca2 59.06(2) 7 4_545 ?
P4 Mg5 Ca4 74.89(3) 7 6 ?
P4 Mg5 P5 133.76(3) 7 3_545 ?
P4 Mg5 P6 110.71(3) 7 . ?
P5 Mg5 Mg1 62.99(3) 3_545 3_545 ?
P5 Mg5 Ca2 80.21(2) 3_545 4_545 ?
P5 Mg5 Ca4 74.09(2) 3_545 6 ?
P5 Mg5 P6 115.34(3) 3_545 . ?
P6 Mg5 Mg1 66.27(3) . 3_545 ?
P6 Mg5 Ca2 145.13(3) . 4_545 ?
P6 Mg5 Ca4 137.85(3) . 6 ?
O9 Mg5 Mg1 61.02(5) . 3_545 ?
O9 Mg5 Ca2 42.02(5) . 4_545 ?
O9 Mg5 Ca4 115.07(6) . 6 ?
O9 Mg5 P4 82.70(6) . 7 ?
O9 Mg5 P5 80.40(6) . 3_545 ?
O9 Mg5 P6 107.07(6) . . ?
O9 Mg5 O16 82.66(7) . 7 ?
O15 Mg5 Mg1 121.05(6) 7 3_545 ?
O15 Mg5 Ca2 86.21(6) 7 4_545 ?
O15 Mg5 Ca4 101.14(6) 7 6 ?
O15 Mg5 P4 33.84(5) 7 7 ?
O15 Mg5 P5 166.35(6) 7 3_545 ?
O15 Mg5 P6 76.93(5) 7 . ?
O15 Mg5 O9 90.45(8) 7 . ?
O15 Mg5 O16 67.68(7) 7 7 ?
O16 Mg5 Mg1 141.51(6) 7 3_545 ?
O16 Mg5 Ca2 42.97(5) 7 4_545 ?
O16 Mg5 Ca4 47.10(5) 7 6 ?
O16 Mg5 P4 34.10(5) 7 7 ?
O16 Mg5 P5 100.88(5) 7 3_545 ?
O16 Mg5 P6 143.45(6) 7 . ?
O17 Mg5 Mg1 89.82(6) 3_545 3_545 ?
O17 Mg5 Ca2 65.99(6) 3_545 4_545 ?
O17 Mg5 Ca4 48.27(6) 3_545 6 ?
O17 Mg5 P4 108.21(6) 3_545 7 ?
O17 Mg5 P5 28.10(6) 3_545 3_545 ?
O17 Mg5 P6 140.18(7) 3_545 . ?
O17 Mg5 O9 85.75(8) 3_545 . ?
O17 Mg5 O15 141.87(8) 3_545 7 ?
O17 Mg5 O16 74.21(8) 3_545 7 ?
O17 Mg5 O18 90.33(8) 3_545 7 ?
O18 Mg5 Mg1 133.77(6) 7 3_545 ?
O18 Mg5 Ca2 123.31(6) 7 4_545 ?
O18 Mg5 Ca4 53.04(6) 7 6 ?
O18 Mg5 P4 84.59(6) 7 7 ?
O18 Mg5 P5 102.73(6) 7 3_545 ?
O18 Mg5 P6 85.25(6) 7 . ?
O18 Mg5 O9 164.78(9) 7 . ?
O18 Mg5 O15 83.57(8) 7 7 ?
O18 Mg5 O16 82.13(8) 7 7 ?
O24 Mg5 Mg1 46.71(6) . 3_545 ?
O24 Mg5 Ca2 143.00(7) . 4_545 ?
O24 Mg5 Ca4 136.96(7) . 6 ?
O24 Mg5 P4 134.70(7) . 7 ?
O24 Mg5 P5 90.87(6) . 3_545 ?
O24 Mg5 P6 24.67(6) . . ?
O24 Mg5 O9 101.23(9) . . ?
O24 Mg5 O15 100.90(8) . 7 ?
O24 Mg5 O16 168.12(8) . 7 ?
O24 Mg5 O17 117.07(9) . 3_545 ?
O24 Mg5 O18 93.65(9) . 7 ?
P6 Ca1 P6 85.94(3) 3_445 4_545 ?
O5 Ca1 P6 89.08(5) 2 4_545 ?
O5 Ca1 P6 96.93(5) 2 3_445 ?
O5 Ca1 P6 89.08(5) . 3_445 ?
O5 Ca1 P6 96.93(5) . 4_545 ?
O5 Ca1 O5 171.79(10) . 2 ?
O5 Ca1 O21 116.65(7) 2 4_545 ?
O5 Ca1 O21 116.65(7) . 3_445 ?
O5 Ca1 O21 69.74(7) 2 3_445 ?
O5 Ca1 O21 69.74(7) . 4_545 ?
O5 Ca1 O23 62.31(7) . 3_445 ?
O5 Ca1 O23 124.09(7) 2 3_445 ?
O5 Ca1 O23 62.31(7) 2 4_545 ?
O5 Ca1 O23 124.09(7) . 4_545 ?
O19 Ca1 P6 158.36(6) . 4_545 ?
O19 Ca1 P6 74.25(5) 2 4_545 ?
O19 Ca1 P6 158.36(6) 2 3_445 ?
O19 Ca1 P6 74.25(5) . 3_445 ?
O19 Ca1 O5 74.54(7) 2 2 ?
O19 Ca1 O5 101.66(7) 2 . ?
O19 Ca1 O5 74.54(7) . . ?
O19 Ca1 O5 101.67(7) . 2 ?
O19 Ca1 O19 126.55(11) 2 . ?
O19 Ca1 O21 85.39(7) 2 4_545 ?
O19 Ca1 O21 85.39(7) . 3_445 ?
O19 Ca1 O21 136.32(7) 2 3_445 ?
O19 Ca1 O21 136.32(7) . 4_545 ?
O19 Ca1 O23 152.09(7) . 4_545 ?
O19 Ca1 O23 152.09(7) 2 3_445 ?
O19 Ca1 O23 73.68(8) . 3_445 ?
O19 Ca1 O23 73.68(8) 2 4_545 ?
O21 Ca1 P6 80.76(5) 3_445 4_545 ?
O21 Ca1 P6 27.69(5) 3_445 3_445 ?
O21 Ca1 P6 80.76(5) 4_545 3_445 ?
O21 Ca1 P6 27.69(5) 4_545 4_545 ?
O21 Ca1 O21 88.75(9) 3_445 4_545 ?
O23 Ca1 P6 84.74(6) 4_545 3_445 ?
O23 Ca1 P6 27.28(5) 3_445 3_445 ?
O23 Ca1 P6 27.28(5) 4_545 4_545 ?
O23 Ca1 P6 84.74(6) 3_445 4_545 ?
O23 Ca1 O21 54.40(6) 3_445 3_445 ?
O23 Ca1 O21 67.93(7) 4_545 3_445 ?
O23 Ca1 O21 54.40(6) 4_545 4_545 ?
O23 Ca1 O21 67.93(7) 3_445 4_545 ?
O23 Ca1 O23 95.86(11) 3_445 4_545 ?
Mg5 Ca2 P2 119.50(2) 4 . ?
P1 Ca2 Mg5 129.66(2) . 4 ?
P1 Ca2 P2 87.44(2) . . ?
P1 Ca2 P3 89.39(2) . 4 ?
P3 Ca2 Mg5 56.28(2) 4 4 ?
P3 Ca2 P2 83.96(2) 4 . ?
P4 Ca2 Mg5 48.62(2) 6_566 4 ?
P4 Ca2 P1 91.33(2) 6_566 . ?
P4 Ca2 P2 159.97(2) 6_566 . ?
P4 Ca2 P3 76.03(2) 6_566 4 ?
O1 Ca2 Mg5 112.91(5) . 4 ?
O1 Ca2 P1 29.37(4) . . ?
O1 Ca2 P2 74.99(5) . . ?
O1 Ca2 P3 62.08(4) . 4 ?
O1 Ca2 P4 94.43(5) . 6_566 ?
O1 Ca2 O2 57.90(6) . . ?
O1 Ca2 O13 66.89(6) . 6_566 ?
O2 Ca2 Mg5 117.70(6) 7_556 4 ?
O2 Ca2 Mg5 137.48(5) . 4 ?
O2 Ca2 P1 28.54(4) . . ?
O2 Ca2 P1 101.82(6) 7_556 . ?
O2 Ca2 P2 99.02(5) . . ?
O2 Ca2 P2 91.19(6) 7_556 . ?
O2 Ca2 P3 116.39(5) . 4 ?
O2 Ca2 P3 167.60(6) 7_556 4 ?
O2 Ca2 P4 89.15(5) . 6_566 ?
O2 Ca2 P4 108.60(6) 7_556 6_566 ?
O2 Ca2 O1 127.59(7) 7_556 . ?
O2 Ca2 O2 75.59(8) 7_556 . ?
O2 Ca2 O9 148.12(7) 7_556 4 ?
O2 Ca2 O13 116.88(7) 7_556 6_566 ?
O2 Ca2 O13 66.24(6) . 6_566 ?
O2 Ca2 O16 89.65(7) 7_556 6_566 ?
O6 Ca2 Mg5 120.16(6) . 4 ?
O6 Ca2 P1 97.51(5) . . ?
O6 Ca2 P2 16.45(5) . . ?
O6 Ca2 P3 97.04(5) . 4 ?
O6 Ca2 P4 168.75(6) . 6_566 ?
O6 Ca2 O1 89.95(7) . . ?
O6 Ca2 O2 76.44(7) . 7_556 ?
O6 Ca2 O2 101.94(7) . . ?
O6 Ca2 O9 98.87(7) . 4 ?
O6 Ca2 O13 156.84(7) . 6_566 ?
O6 Ca2 O16 145.34(7) . 6_566 ?
O9 Ca2 Mg5 37.78(5) 4 4 ?
O9 Ca2 P1 110.06(5) 4 . ?
O9 Ca2 P2 90.23(5) 4 . ?
O9 Ca2 P3 21.32(5) 4 4 ?
O9 Ca2 P4 71.43(5) 4 6_566 ?
O9 Ca2 O1 83.39(6) 4 . ?
O9 Ca2 O2 135.47(7) 4 . ?
O9 Ca2 O13 79.47(6) 4 6_566 ?
O9 Ca2 O16 76.41(7) 4 6_566 ?
O13 Ca2 Mg5 72.21(4) 6_566 4 ?
O13 Ca2 P1 62.29(4) 6_566 . ?
O13 Ca2 P2 141.33(4) 6_566 . ?
O13 Ca2 P3 72.97(4) 6_566 4 ?
O13 Ca2 P4 29.44(4) 6_566 6_566 ?
O16 Ca2 Mg5 40.70(5) 6_566 4 ?
O16 Ca2 P1 116.52(5) 6_566 . ?
O16 Ca2 P2 155.29(5) 6_566 . ?
O16 Ca2 P3 90.04(5) 6_566 4 ?
O16 Ca2 P4 28.44(5) 6_566 6_566 ?
O16 Ca2 O1 122.83(6) 6_566 . ?
O16 Ca2 O2 105.10(7) 6_566 . ?
O16 Ca2 O13 57.14(6) 6_566 6_566 ?
P2 Ca3 P1 117.53(2) 4 6_565 ?
P6 Ca3 P1 113.11(3) . 6_565 ?
P6 Ca3 P2 93.57(2) . 4 ?
O2 Ca3 P1 27.80(4) 6_565 6_565 ?
O2 Ca3 P2 90.57(4) 6_565 4 ?
O2 Ca3 P6 125.32(5) 6_565 . ?
O2 Ca3 O14 104.22(6) 6_565 . ?
O4 Ca3 P1 27.95(4) 6_565 6_565 ?
O4 Ca3 P2 143.46(5) 6_565 4 ?
O4 Ca3 P6 95.54(5) 6_565 . ?
O4 Ca3 O2 55.73(6) 6_565 6_565 ?
O4 Ca3 O8 168.84(6) 6_565 4 ?
O4 Ca3 O14 117.21(6) 6_565 . ?
O4 Ca3 O22 67.47(7) 6_565 . ?
O6 Ca3 P1 90.52(5) 4 6_565 ?
O6 Ca3 P2 27.39(5) 4 4 ?
O6 Ca3 P6 101.47(5) 4 . ?
O6 Ca3 O2 64.49(6) 4 6_565 ?
O6 Ca3 O4 116.11(6) 4 6_565 ?
O6 Ca3 O8 55.86(6) 4 4 ?
O6 Ca3 O14 96.33(6) 4 . ?
O6 Ca3 O21 82.61(7) 4 . ?
O6 Ca3 O22 108.08(7) 4 . ?
O8 Ca3 P1 141.22(4) 4 6_565 ?
O8 Ca3 P2 29.39(4) 4 4 ?
O8 Ca3 P6 93.90(5) 4 . ?
O8 Ca3 O2 113.60(6) 4 6_565 ?
O8 Ca3 O14 59.70(5) 4 . ?
O13 Ca3 P1 63.42(5) . 6_565 ?
O13 Ca3 P2 116.33(5) . 4 ?
O13 Ca3 P6 148.36(5) . . ?
O13 Ca3 O2 67.68(6) . 6_565 ?
O13 Ca3 O4 67.05(6) . 6_565 ?
O13 Ca3 O6 109.86(7) . 4 ?
O13 Ca3 O8 107.03(6) . 4 ?
O13 Ca3 O14 51.32(6) . . ?
O13 Ca3 O21 159.34(7) . . ?
O13 Ca3 O22 129.91(7) . . ?
O14 Ca3 P1 112.66(4) . 6_565 ?
O14 Ca3 P2 81.73(4) . 4 ?
O14 Ca3 P6 130.34(4) . . ?
O15 Ca3 P1 102.39(5) 7 6_565 ?
O15 Ca3 P2 139.90(5) 7 4 ?
O15 Ca3 P6 72.93(5) 7 . ?
O15 Ca3 O2 128.33(6) 7 6_565 ?
O15 Ca3 O4 76.41(6) 7 6_565 ?
O15 Ca3 O6 167.07(7) 7 4 ?
O15 Ca3 O8 112.20(6) 7 4 ?
O15 Ca3 O13 77.23(6) 7 . ?
O15 Ca3 O14 79.52(6) 7 . ?
O15 Ca3 O21 87.66(7) 7 . ?
O15 Ca3 O22 72.80(7) 7 . ?
O21 Ca3 P1 134.80(6) . 6_565 ?
O21 Ca3 P2 67.46(5) . 4 ?
O21 Ca3 P6 28.49(5) . . ?
O21 Ca3 O2 132.87(7) . 6_565 ?
O21 Ca3 O4 123.27(7) . 6_565 ?
O21 Ca3 O8 65.60(7) . 4 ?
O21 Ca3 O14 112.49(6) . . ?
O21 Ca3 O22 55.81(7) . . ?
O22 Ca3 P1 84.95(5) . 6_565 ?
O22 Ca3 P2 112.50(6) . 4 ?
O22 Ca3 P6 28.65(5) . . ?
O22 Ca3 O2 102.00(7) . 6_565 ?
O22 Ca3 O8 121.09(7) . 4 ?
O22 Ca3 O14 149.97(6) . . ?
Mg5 Ca4 Mg1 128.71(3) 6_556 3_545 ?
P3 Ca4 Mg1 56.910(16) . 3_545 ?
P3 Ca4 Mg5 143.17(3) . 6_556 ?
P3 Ca4 P5 100.83(2) . 4_545 ?
P5 Ca4 Mg1 64.10(2) 4_545 3_545 ?
P5 Ca4 Mg5 65.30(2) 4_545 6_556 ?
O3 Ca4 Mg1 102.00(5) . 3_545 ?
O3 Ca4 Mg5 127.54(5) . 6_556 ?
O3 Ca4 P3 72.60(5) . . ?
O3 Ca4 P5 165.55(5) . 4_545 ?
O3 Ca4 O10 70.43(6) . . ?
O3 Ca4 O11 84.79(6) . . ?
O3 Ca4 O18 164.27(7) . 4_545 ?
O3 Ca4 O20 136.55(7) . 4_545 ?
O3 Ca4 O24 91.01(6) . 2_655 ?
O10 Ca4 Mg1 35.73(4) . 3_545 ?
O10 Ca4 Mg5 161.86(5) . 6_556 ?
O10 Ca4 P3 30.72(4) . . ?
O10 Ca4 P5 97.22(5) . 4_545 ?
O10 Ca4 O11 60.42(6) . . ?
O10 Ca4 O18 120.84(6) . 4_545 ?
O10 Ca4 O20 67.98(6) . 4_545 ?
O10 Ca4 O24 66.60(6) . 2_655 ?
O11 Ca4 Mg1 78.84(5) . 3_545 ?
O11 Ca4 Mg5 114.24(5) . 6_556 ?
O11 Ca4 P3 30.03(4) . . ?
O11 Ca4 P5 95.74(5) . 4_545 ?
O11 Ca4 O18 91.72(6) . 4_545 ?
O11 Ca4 O20 85.52(7) . 4_545 ?
O11 Ca4 O24 125.03(6) . 2_655 ?
O16 Ca4 Mg1 157.38(5) 4_545 3_545 ?
O16 Ca4 Mg5 45.29(5) 4_545 6_556 ?
O16 Ca4 P3 113.01(5) 4_545 . ?
O16 Ca4 P5 101.81(5) 4_545 4_545 ?
O16 Ca4 O3 92.63(7) 4_545 . ?
O16 Ca4 O10 142.43(7) 4_545 . ?
O16 Ca4 O11 85.52(6) 4_545 . ?
O16 Ca4 O17 67.42(7) 4_545 8_556 ?
O16 Ca4 O18 71.78(7) 4_545 4_545 ?
O16 Ca4 O20 128.61(7) 4_545 4_545 ?
O16 Ca4 O24 149.45(7) 4_545 2_655 ?
O17 Ca4 Mg1 124.40(5) 8_556 3_545 ?
O17 Ca4 Mg5 40.32(5) 8_556 6_556 ?
O17 Ca4 P3 175.52(6) 8_556 . ?
O17 Ca4 P5 83.31(5) 8_556 4_545 ?
O17 Ca4 O3 102.98(7) 8_556 . ?
O17 Ca4 O10 147.61(7) 8_556 . ?
O17 Ca4 O11 151.95(7) 8_556 . ?
O17 Ca4 O18 73.46(7) 8_556 4_545 ?
O17 Ca4 O20 105.24(7) 8_556 4_545 ?
O17 Ca4 O24 82.21(7) 8_556 2_655 ?
O18 Ca4 Mg1 92.31(5) 4_545 3_545 ?
O18 Ca4 Mg5 41.11(5) 4_545 6_556 ?
O18 Ca4 P3 110.99(5) 4_545 . ?
O18 Ca4 P5 30.07(5) 4_545 4_545 ?
O18 Ca4 O24 103.47(6) 4_545 2_655 ?
O20 Ca4 Mg1 34.55(5) 4_545 3_545 ?
O20 Ca4 Mg5 94.90(5) 4_545 6_556 ?
O20 Ca4 P3 78.09(5) 4_545 . ?
O20 Ca4 P5 29.67(5) 4_545 4_545 ?
O20 Ca4 O18 58.06(7) 4_545 4_545 ?
O20 Ca4 O24 61.33(6) 4_545 2_655 ?
O24 Ca4 Mg1 48.55(5) 2_655 3_545 ?
O24 Ca4 Mg5 111.33(5) 2_655 6_556 ?
O24 Ca4 P3 97.01(5) 2_655 . ?
O24 Ca4 P5 76.82(4) 2_655 4_545 ?
Ca1 Ca5A P1 113.95(2) . 4_545 ?
Ca1 Ca5A P2 64.163(17) . . ?
Ca1 Ca5A P6 138.13(2) . 7 ?
P1 Ca5A P2 67.42(2) 4_545 . ?
P1 Ca5A P6 100.69(2) 4_545 7 ?
P5 Ca5A Ca1 70.02(2) . . ?
P5 Ca5A P1 161.60(3) . 4_545 ?
P5 Ca5A P2 100.94(3) . . ?
P5 Ca5A P6 84.63(3) . 7 ?
P5 Ca5A P6 105.15(3) . 3_445 ?
P6 Ca5A Ca1 59.23(2) 3_445 . ?
P6 Ca5A P1 91.54(2) 3_445 4_545 ?
P6 Ca5A P2 156.33(3) 7 . ?
P6 Ca5A P2 101.89(3) 3_445 . ?
P6 Ca5A P6 98.72(3) 3_445 7 ?
O4 Ca5A Ca1 126.56(6) 4_545 . ?
O4 Ca5A P1 19.37(5) 4_545 4_545 ?
O4 Ca5A P2 68.46(6) 4_545 . ?
O4 Ca5A P5 144.14(6) 4_545 . ?
O4 Ca5A P6 110.51(6) 4_545 3_445 ?
O4 Ca5A P6 93.49(6) 4_545 7 ?
O4 Ca5A O5 85.95(8) 4_545 . ?
O4 Ca5A O18 113.58(7) 4_545 . ?
O4 Ca5A O19 164.85(8) 4_545 . ?
O4 Ca5A O23 96.46(8) 4_545 3_445 ?
O5 Ca5A Ca1 46.29(5) . . ?
O5 Ca5A P1 82.19(5) . 4_545 ?
O5 Ca5A P2 18.16(5) . . ?
O5 Ca5A P5 89.57(6) . . ?
O5 Ca5A P6 91.47(6) . 3_445 ?
O5 Ca5A P6 169.29(6) . 7 ?
O5 Ca5A O18 98.23(7) . . ?
O18 Ca5A Ca1 98.11(5) . . ?
O18 Ca5A P1 132.86(6) . 4_545 ?
O18 Ca5A P2 100.32(5) . . ?
O18 Ca5A P5 32.21(5) . . ?
O18 Ca5A P6 135.34(5) . 3_445 ?
O18 Ca5A P6 72.18(5) . 7 ?
O19 Ca5A Ca1 43.88(6) . . ?
O19 Ca5A P1 157.80(6) . 4_545 ?
O19 Ca5A P2 97.01(6) . . ?
O19 Ca5A P5 31.18(5) . . ?
O19 Ca5A P6 75.79(6) . 3_445 ?
O19 Ca5A P6 99.22(6) . 7 ?
O19 Ca5A O5 80.03(8) . . ?
O19 Ca5A O18 63.38(7) . . ?
O19 Ca5A O23 84.31(8) . 3_445 ?
O22 Ca5A Ca1 142.91(8) 7 . ?
O22 Ca5A P1 89.18(7) 7 4_545 ?
O22 Ca5A P2 152.13(8) 7 . ?
O22 Ca5A P5 97.37(7) 7 . ?
O22 Ca5A P6 12.92(6) 7 7 ?
O22 Ca5A P6 93.31(7) 7 3_445 ?
O22 Ca5A O4 84.42(9) 7 4_545 ?
O22 Ca5A O5 170.24(9) 7 . ?
O22 Ca5A O18 84.29(8) 7 . ?
O22 Ca5A O19 109.40(9) 7 . ?
O22 Ca5A O23 112.07(10) 7 3_445 ?
O23 Ca5A Ca1 51.62(6) 3_445 . ?
O23 Ca5A P1 77.28(6) 3_445 4_545 ?
O23 Ca5A P2 78.50(6) 3_445 . ?
O23 Ca5A P5 115.45(6) 3_445 . ?
O23 Ca5A P6 120.12(7) 3_445 7 ?
O23 Ca5A P6 24.09(6) 3_445 3_445 ?
O23 Ca5A O5 70.53(8) 3_445 . ?
O23 Ca5A O18 147.42(8) 3_445 . ?
Mg2 P1 Mg3 103.32(3) 4 . ?
Mg2 P1 Ca2 74.55(3) 4 . ?
Mg2 P1 Ca3 72.48(3) 4 6_566 ?
Mg2 P1 Ca5A 74.85(3) 4 4 ?
Mg3 P1 Ca2 141.95(3) . . ?
Mg3 P1 Ca3 131.64(3) . 6_566 ?
Mg3 P1 Ca5A 65.35(3) . 4 ?
Ca2 P1 Ca3 84.84(2) . 6_566 ?
Ca2 P1 Ca5A 143.47(3) . 4 ?
Ca3 P1 Ca5A 67.23(2) 6_566 4 ?
O1 P1 Mg2 52.06(7) . 4 ?
O1 P1 Mg3 97.07(8) . . ?
O1 P1 Ca2 50.90(7) . . ?
O1 P1 Ca3 113.80(7) . 6_566 ?
O1 P1 Ca5A 119.04(7) . 4 ?
O2 P1 Mg2 110.74(8) . 4 ?
O2 P1 Mg3 145.70(9) . . ?
O2 P1 Ca2 55.88(8) . . ?
O2 P1 Ca3 59.16(8) . 6_566 ?
O2 P1 Ca5A 119.65(9) . 4 ?
O2 P1 O1 106.75(11) . . ?
O2 P1 O3 112.67(11) . . ?
O2 P1 O4 108.99(12) . . ?
O3 P1 Mg2 136.59(8) . 4 ?
O3 P1 Mg3 33.44(7) . . ?
O3 P1 Ca2 132.51(8) . . ?
O3 P1 Ca3 132.31(8) . 6_566 ?
O3 P1 Ca5A 83.90(8) . 4 ?
O3 P1 O1 113.31(11) . . ?
O3 P1 O4 111.67(11) . . ?
O4 P1 Mg2 51.88(8) . 4 ?
O4 P1 Mg3 88.70(8) . . ?
O4 P1 Ca2 115.51(8) . . ?
O4 P1 Ca3 49.88(8) . 6_566 ?
O4 P1 Ca5A 27.98(7) . 4 ?
O4 P1 O1 102.88(10) . . ?
Mg3 P2 Ca2 139.37(3) 4_545 . ?
Mg3 P2 Ca3 70.38(3) 4_545 4_545 ?
Mg3 P2 Ca5A 66.04(3) 4_545 . ?
Ca3 P2 Ca2 72.56(2) 4_545 . ?
Ca3 P2 Ca5A 130.70(3) 4_545 . ?
Ca5A P2 Ca2 134.34(2) . . ?
O5 P2 Mg3 65.54(8) . 4_545 ?
O5 P2 Ca2 114.90(9) . . ?
O5 P2 Ca3 111.16(8) . 4_545 ?
O5 P2 Ca5A 27.92(8) . . ?
O5 P2 O7 110.54(11) . . ?
O5 P2 O8 107.35(11) . . ?
O6 P2 Mg3 114.57(8) . 4_545 ?
O6 P2 Ca2 25.03(7) . . ?
O6 P2 Ca3 48.72(7) . 4_545 ?
O6 P2 Ca5A 139.39(8) . . ?
O6 P2 O5 112.38(12) . . ?
O6 P2 O7 112.91(11) . . ?
O6 P2 O8 105.45(11) . . ?
O7 P2 Mg3 129.36(8) . 4_545 ?
O7 P2 Ca2 89.92(7) . . ?
O7 P2 Ca3 138.30(8) . 4_545 ?
O7 P2 Ca5A 88.63(8) . . ?
O7 P2 O8 107.83(10) . . ?
O8 P2 Mg3 42.48(7) . 4_545 ?
O8 P2 Ca2 124.29(8) . . ?
O8 P2 Ca3 59.02(8) . 4_545 ?
O8 P2 Ca5A 99.36(8) . . ?
Mg1 P3 Ca2 108.40(3) 3_545 4_545 ?
Mg2 P3 Mg1 161.09(3) . 3_545 ?
Mg2 P3 Ca2 67.36(2) . 4_545 ?
Mg2 P3 Ca4 128.56(3) . . ?
Mg3 P3 Mg1 76.82(3) . 3_545 ?
Mg3 P3 Mg2 98.22(3) . . ?
Mg3 P3 Ca2 151.02(3) . 4_545 ?
Mg3 P3 Ca4 70.47(3) . . ?
Ca4 P3 Mg1 67.492(17) . 3_545 ?
Ca4 P3 Ca2 138.34(3) . 4_545 ?
O9 P3 Mg1 77.16(8) . 3_545 ?
O9 P3 Mg2 92.77(8) . . ?
O9 P3 Mg3 129.06(8) . . ?
O9 P3 Ca2 34.36(7) . 4_545 ?
O9 P3 Ca4 134.10(8) . . ?
O9 P3 O10 108.66(11) . . ?
O9 P3 O11 113.41(11) . . ?
O10 P3 Mg1 34.99(7) . 3_545 ?
O10 P3 Mg2 142.22(7) . . ?
O10 P3 Mg3 44.14(7) . . ?
O10 P3 Ca2 142.33(8) . 4_545 ?
O10 P3 Ca4 52.43(7) . . ?
O11 P3 Mg1 106.03(8) . 3_545 ?
O11 P3 Mg2 92.61(8) . . ?
O11 P3 Mg3 115.54(8) . . ?
O11 P3 Ca2 90.91(7) . 4_545 ?
O11 P3 Ca4 54.33(7) . . ?
O11 P3 O10 105.99(10) . . ?
O12 P3 Mg1 132.59(8) . 3_545 ?
O12 P3 Mg2 36.92(8) . . ?
O12 P3 Mg3 61.62(8) . . ?
O12 P3 Ca2 98.89(8) . 4_545 ?
O12 P3 Ca4 114.05(8) . . ?
O12 P3 O9 111.32(11) . . ?
O12 P3 O10 105.33(10) . . ?
O12 P3 O11 111.62(11) . . ?
Mg2 P4 Ca2 164.84(3) . 6_565 ?
Mg2 P4 Ca3 81.90(2) . . ?
Mg5 P4 Mg2 122.80(3) 7 . ?
Mg5 P4 Ca2 72.32(2) 7 6_565 ?
Mg5 P4 Ca3 154.95(3) 7 . ?
Ca2 P4 Ca3 83.14(2) 6_565 . ?
O13 P4 Mg2 108.49(8) . . ?
O13 P4 Mg5 117.39(8) . 7 ?
O13 P4 Ca2 60.69(7) . 6_565 ?
O13 P4 Ca3 42.05(7) . . ?
O14 P4 Mg2 34.40(7) . . ?
O14 P4 Mg5 134.50(9) . 7 ?
O14 P4 Ca2 135.01(8) . 6_565 ?
O14 P4 Ca3 67.85(8) . . ?
O14 P4 O13 108.10(11) . . ?
O14 P4 O16 110.39(11) . . ?
O15 P4 Mg2 81.41(7) . . ?
O15 P4 Mg5 51.47(7) . 7 ?
O15 P4 Ca2 111.96(8) . 6_565 ?
O15 P4 Ca3 139.82(8) . . ?
O15 P4 O13 111.88(11) . . ?
O15 P4 O14 112.38(11) . . ?
O15 P4 O16 107.35(10) . . ?
O16 P4 Mg2 137.13(8) . . ?
O16 P4 Mg5 56.42(7) . 7 ?
O16 P4 Ca2 47.68(7) . 6_565 ?
O16 P4 Ca3 109.75(8) . . ?
O16 P4 O13 106.59(11) . . ?
Mg5 P5 Ca4 77.01(2) 3_455 4 ?
Ca5A P5 Mg5 163.95(3) . 3_455 ?
Ca5A P5 Ca4 107.53(3) . 4 ?
O17 P5 Mg5 39.49(8) . 3_455 ?
O17 P5 Ca4 104.42(8) . 4 ?
O17 P5 Ca5A 125.57(8) . . ?
O17 P5 O18 109.14(12) . . ?
O18 P5 Mg5 114.97(8) . 3_455 ?
O18 P5 Ca4 56.38(8) . 4 ?
O18 P5 Ca5A 59.41(8) . . ?
O19 P5 Mg5 134.88(9) . 3_455 ?
O19 P5 Ca4 142.87(9) . 4 ?
O19 P5 Ca5A 48.33(9) . . ?
O19 P5 O17 112.68(12) . . ?
O19 P5 O18 107.71(12) . . ?
O19 P5 O20 112.48(13) . . ?
O20 P5 Mg5 69.35(9) . 3_455 ?
O20 P5 Ca4 53.96(8) . 4 ?
O20 P5 Ca5A 126.03(9) . . ?
O20 P5 O17 108.39(12) . . ?
O20 P5 O18 106.20(12) . . ?
Mg5 P6 Ca1 154.11(3) . 3 ?
Mg5 P6 Ca3 81.12(2) . . ?
Mg5 P6 Ca5A 72.74(2) . 7 ?
Mg5 P6 Ca5A 144.09(3) . 3 ?
Ca1 P6 Ca5A 61.502(18) 3 3 ?
Ca1 P6 Ca5A 127.59(3) 3 7 ?
Ca3 P6 Ca1 92.16(2) . 3 ?
Ca3 P6 Ca5A 67.34(2) . 7 ?
Ca3 P6 Ca5A 111.43(3) . 3 ?
Ca5A P6 Ca5A 81.28(3) 3 7 ?
O21 P6 Mg5 100.99(9) . . ?
O21 P6 Ca1 56.91(9) . 3 ?
O21 P6 Ca3 51.07(10) . . ?
O21 P6 Ca5A 118.07(10) . 7 ?
O21 P6 Ca5A 113.11(9) . 3 ?
O21 P6 O24 110.97(12) . . ?
O22 P6 Mg5 86.60(10) . . ?
O22 P6 Ca1 110.75(9) . 3 ?
O22 P6 Ca3 57.12(10) . . ?
O22 P6 Ca5A 74.41(10) . 3 ?
O22 P6 Ca5A 17.99(9) . 7 ?
O22 P6 O21 104.90(14) . . ?
O22 P6 O23 111.09(15) . . ?
O22 P6 O24 113.13(12) . . ?
O23 P6 Mg5 140.41(9) . . ?
O23 P6 Ca1 52.20(9) . 3 ?
O23 P6 Ca3 138.39(9) . . ?
O23 P6 Ca5A 37.09(10) . 3 ?
O23 P6 Ca5A 114.57(11) . 7 ?
O23 P6 O21 107.59(15) . . ?
O23 P6 O24 108.99(11) . . ?
O24 P6 Mg5 33.28(7) . . ?
O24 P6 Ca1 136.11(8) . 3 ?
O24 P6 Ca3 112.13(8) . . ?
O24 P6 Ca5A 131.15(9) . 3 ?
O24 P6 Ca5A 95.96(8) . 7 ?
Mg2 O1 Ca2 100.55(7) 4 . ?
Mg4 O1 Mg2 110.39(9) . 4 ?
Mg4 O1 Ca2 119.66(8) . . ?
P1 O1 Mg2 94.00(9) . 4 ?
P1 O1 Mg4 126.97(11) . . ?
P1 O1 Ca2 99.73(9) . . ?
Ca2 O2 Ca2 104.40(8) 7_556 . ?
Ca2 O2 Ca3 103.72(8) 7_556 6_566 ?
Ca2 O2 Ca3 105.73(7) . 6_566 ?
P1 O2 Ca2 95.57(10) . . ?
P1 O2 Ca2 149.06(12) . 7_556 ?
P1 O2 Ca3 93.04(9) . 6_566 ?
Mg3 O3 Ca4 99.67(8) . . ?
P1 O3 Mg3 122.56(11) . . ?
P1 O3 Ca4 136.69(11) . . ?
Mg2 O4 Ca3 98.05(8) 4 6_566 ?
Ca5A O4 Mg2 120.64(9) 4 4 ?
Ca5A O4 Ca3 102.82(8) 4 6_566 ?
P1 O4 Mg2 94.57(9) . 4 ?
P1 O4 Ca3 102.17(10) . 6_566 ?
P1 O4 Ca5A 132.66(12) . 4 ?
Ca1 O5 Mg3 86.95(7) . 4_545 ?
Ca5A O5 Mg3 90.60(7) . 4_545 ?
Ca5A O5 Ca1 90.73(7) . . ?
P2 O5 Mg3 83.56(9) . 4_545 ?
P2 O5 Ca1 134.19(12) . . ?
P2 O5 Ca5A 133.93(12) . . ?
Ca2 O6 Ca3 115.02(8) . 4_545 ?
P2 O6 Ca2 138.52(11) . . ?
P2 O6 Ca3 103.90(9) . 4_545 ?
Mg4 O7 Mg2 93.06(8) . . ?
P2 O7 Mg2 125.93(11) . . ?
P2 O7 Mg4 136.80(11) . . ?
Mg3 O8 Mg4 117.80(9) 4_545 4_545 ?
Mg3 O8 Ca3 93.70(7) 4_545 4_545 ?
Mg4 O8 Ca3 110.54(8) 4_545 4_545 ?
P2 O8 Mg3 106.92(10) . 4_545 ?
P2 O8 Mg4 127.52(11) . 4_545 ?
P2 O8 Ca3 91.59(9) . 4_545 ?
Mg5 O9 Ca2 100.21(8) . 4_545 ?
P3 O9 Mg5 124.14(11) . . ?
P3 O9 Ca2 124.32(11) . 4_545 ?
Mg1 O10 Mg3 130.61(10) 3_545 . ?
Mg1 O10 Ca4 99.60(7) 3_545 . ?
Mg3 O10 Ca4 98.68(8) . . ?
P3 O10 Mg1 118.59(11) . 3_545 ?
P3 O10 Mg3 104.11(10) . . ?
P3 O10 Ca4 96.85(9) . . ?
Mg4 O11 Ca4 129.48(9) 4_545 . ?
P3 O11 Mg4 131.90(12) . 4_545 ?
P3 O11 Ca4 95.64(9) . . ?
Mg2 O12 Mg3 155.53(10) . . ?
P3 O12 Mg2 116.31(11) . . ?
P3 O12 Mg3 86.85(9) . . ?
Mg2 O13 Ca2 97.32(7) 7 6_565 ?
Mg2 O13 Ca3 105.74(8) 7 . ?
Ca3 O13 Ca2 112.66(7) . 6_565 ?
P4 O13 Mg2 134.08(12) . 7 ?
P4 O13 Ca2 89.87(8) . 6_565 ?
P4 O13 Ca3 113.00(10) . . ?
Mg2 O14 Mg4 93.95(8) . . ?
Mg2 O14 Ca3 108.83(8) . . ?
Mg4 O14 Ca3 99.32(7) . . ?
P4 O14 Mg2 120.34(11) . . ?
P4 O14 Mg4 142.18(12) . . ?
P4 O14 Ca3 85.09(8) . . ?
Mg5 O15 Ca3 127.67(9) 7 7 ?
P4 O15 Mg5 94.69(9) . 7 ?
P4 O15 Ca3 136.96(11) . 7 ?
Mg5 O16 Ca2 96.33(7) 7 6_565 ?
Mg5 O16 Ca4 87.61(7) 7 4 ?
Ca4 O16 Ca2 118.64(8) 4 6_565 ?
P4 O16 Mg5 89.48(9) . 7 ?
P4 O16 Ca2 103.88(10) . 6_565 ?
P4 O16 Ca4 137.44(11) . 4 ?
Mg5 O17 Ca4 91.41(8) 3_455 8_455 ?
P5 O17 Mg5 112.42(11) . 3_455 ?
P5 O17 Ca4 144.49(12) . 8_455 ?
Mg5 O18 Ca4 85.85(7) 7 4 ?
Mg5 O18 Ca5A 116.83(9) 7 . ?
Ca5A O18 Ca4 144.39(9) . 4 ?
P5 O18 Mg5 135.41(13) . 7 ?
P5 O18 Ca4 93.54(9) . 4 ?
P5 O18 Ca5A 88.38(9) . . ?
Ca5A O19 Ca1 95.42(8) . . ?
P5 O19 Ca1 137.09(13) . . ?
P5 O19 Ca5A 100.49(12) . . ?
Mg1 O20 Ca4 99.19(8) . 4 ?
P5 O20 Mg1 163.08(14) . . ?
P5 O20 Ca4 96.37(10) . 4 ?
Mg3 O21 Ca1 94.38(10) . 3 ?
Mg3 O21 Ca3 103.43(10) . . ?
Ca3 O21 Ca1 123.71(8) . 3 ?
P6 O21 Mg3 143.00(13) . . ?
P6 O21 Ca1 95.41(11) . 3 ?
P6 O21 Ca3 100.45(12) . . ?
Ca5A O22 Ca3 101.28(10) 7 . ?
P6 O22 Ca3 94.23(12) . . ?
P6 O22 Ca5A 149.09(15) . 7 ?
Mg3 O23 Ca1 95.19(10) 2_655 3 ?
Mg3 O23 Ca5A 108.46(9) 2_655 3 ?
Ca5A O23 Ca1 86.18(7) 3 3 ?
P6 O23 Mg3 130.79(14) . 2_655 ?
P6 O23 Ca1 100.53(11) . 3 ?
P6 O23 Ca5A 118.82(14) . 3 ?
Mg1 O24 Ca4 78.36(5) 3_545 2_655 ?
Mg5 O24 Mg1 99.16(8) . 3_545 ?
Mg5 O24 Ca4 102.91(8) . 2_655 ?
P6 O24 Mg1 121.56(11) . 3_545 ?
P6 O24 Mg5 122.05(11) . . ?
P6 O24 Ca4 122.97(11) . 2_655 ?

loop_
_geom_bond_atom_site_label_1
_geom_bond_atom_site_label_2
_geom_bond_distance
_geom_bond_site_symmetry_2
_geom_bond_publ_flag
Mg1 Mg5 3.5495(8) 4 ?
Mg1 Mg5 3.5495(8) 3_455 ?
Mg1 Ca4 3.4197(6) 3_455 ?
Mg1 Ca4 3.4197(6) 4 ?
Mg1 P3 3.1013(7) 4 ?
Mg1 P3 3.1013(7) 3_455 ?
Mg1 O10 2.0253(19) 3_455 ?
Mg1 O10 2.0253(19) 4 ?
Mg1 O20 1.965(2) . ?
Mg1 O20 1.965(2) 2 ?
Mg1 O24 2.617(2) 4 ?
Mg1 O24 2.617(2) 3_455 ?
Mg2 Mg4 3.4949(12) 4_545 ?
Mg2 Mg4 2.9748(12) . ?
Mg2 P1 2.7965(10) 4_545 ?
Mg2 P3 3.0181(11) . ?
Mg2 P4 3.0962(11) . ?
Mg2 O1 2.211(2) 4_545 ?
Mg2 O4 2.207(2) 4_545 ?
Mg2 O7 2.065(2) . ?
Mg2 O12 2.022(2) . ?
Mg2 O13 2.042(2) 7 ?
Mg2 O14 2.0268(19) . ?
Mg3 Ca1 3.5353(11) 3 ?
Mg3 Ca4 3.4350(11) . ?
Mg3 P1 3.1385(12) . ?
Mg3 P2 2.9492(11) 4 ?
Mg3 P3 2.8959(12) . ?
Mg3 O3 2.052(2) . ?
Mg3 O5 2.701(2) 4 ?
Mg3 O8 2.082(2) 4 ?
Mg3 O10 2.079(2) . ?
Mg3 O12 2.552(2) . ?
Mg3 O21 2.003(2) . ?
Mg3 O23 2.125(3) 2_655 ?
Mg4 Ca2 3.9141(11) . ?
Mg4 Ca3 3.9944(11) . ?
Mg4 O1 2.044(2) . ?
Mg4 O7 2.033(2) . ?
Mg4 O8 2.098(2) 4 ?
Mg4 O11 2.027(2) 4 ?
Mg4 O14 2.042(2) . ?
Mg5 Ca2 3.4731(9) 4_545 ?
Mg5 Ca4 3.2037(10) 6 ?
Mg5 P4 2.7353(10) 7 ?
Mg5 P5 3.0144(11) 3_545 ?
Mg5 P6 3.1159(10) . ?
Mg5 O9 2.162(2) . ?
Mg5 O15 2.147(2) 7 ?
Mg5 O16 2.279(2) 7 ?
Mg5 O17 2.074(2) 3_545 ?
Mg5 O18 2.112(2) 7 ?
Mg5 O24 2.017(2) . ?
Ca1 P6 3.2848(9) 4_545 ?
Ca1 P6 3.2848(9) 3_445 ?
Ca1 O5 2.429(2) 2 ?
Ca1 O5 2.429(2) . ?
Ca1 O19 2.339(2) . ?
Ca1 O19 2.339(2) 2 ?
Ca1 O21 2.764(2) 3_445 ?
Ca1 O21 2.764(2) 4_545 ?
Ca1 O23 2.640(2) 3_445 ?
Ca1 O23 2.640(2) 4_545 ?
Ca2 P1 3.1453(9) . ?
Ca2 P2 3.5430(9) . ?
Ca2 P3 3.4568(9) 4 ?
Ca2 P4 3.1267(8) 6_566 ?
Ca2 O1 2.4765(19) . ?
Ca2 O2 2.288(2) 7_556 ?
Ca2 O2 2.616(2) . ?
Ca2 O6 2.2629(19) . ?
Ca2 O9 2.3620(19) 4 ?
Ca2 O13 2.7266(19) 6_566 ?
Ca2 O16 2.3816(19) 6_566 ?
Ca3 P1 3.2335(9) 6_565 ?
Ca3 P2 3.1968(9) 4 ?
Ca3 P6 3.1608(9) . ?
Ca3 O2 2.780(2) 6_565 ?
Ca3 O4 2.529(2) 6_565 ?
Ca3 O6 2.475(2) 4 ?
Ca3 O8 2.742(2) 4 ?
Ca3 O13 2.4405(19) . ?
Ca3 O14 3.118(2) . ?
Ca3 O15 2.3986(19) 7 ?
Ca3 O21 2.500(2) . ?
Ca3 O22 2.662(3) . ?
Ca4 P3 3.0542(9) . ?
Ca4 P5 3.0762(9) 4_545 ?
Ca4 O3 2.4314(19) . ?
Ca4 O10 2.438(2) . ?
Ca4 O11 2.4932(19) . ?
Ca4 O16 2.3488(19) 4_545 ?
Ca4 O17 2.392(2) 8_556 ?
Ca4 O18 2.567(2) 4_545 ?
Ca4 O20 2.503(2) 4_545 ?
Ca4 O24 2.792(2) 2_655 ?
Ca5A P1 3.4390(9) 4_545 ?
Ca5A P2 3.5237(10) . ?
Ca5A P5 2.8965(10) . ?
Ca5A P6 3.2863(10) 3_445 ?
Ca5A P6 3.4909(11) 7 ?
Ca5A O4 2.194(2) 4_545 ?
Ca5A O5 2.291(2) . ?
Ca5A O18 2.494(2) . ?
Ca5A O19 2.200(2) . ?
Ca5A O22 2.099(3) 7 ?
Ca5A O23 2.262(3) 3_445 ?
P1 O1 1.5652(19) . ?
P1 O2 1.510(2) . ?
P1 O3 1.5143(19) . ?
P1 O4 1.5505(19) . ?
P2 O5 1.525(2) . ?
P2 O6 1.515(2) . ?
P2 O7 1.5305(19) . ?
P2 O8 1.5695(19) . ?
P3 O9 1.522(2) . ?
P3 O10 1.5715(19) . ?
P3 O11 1.5359(19) . ?
P3 O12 1.5168(19) . ?
P4 O13 1.5366(19) . ?
P4 O14 1.5310(19) . ?
P4 O15 1.5283(19) . ?
P4 O16 1.5336(19) . ?
P5 O17 1.536(2) . ?
P5 O18 1.544(2) . ?
P5 O19 1.525(2) . ?
P5 O20 1.532(2) . ?
P6 O21 1.533(2) . ?
P6 O22 1.520(2) . ?
P6 O23 1.531(2) . ?
P6 O24 1.534(2) . ?

loop_
_twin_individual_id
_twin_individual_mass_fraction_refined
_oxdiff_twin_reflns_isolated
_oxdiff_twin_reflns_overlapped
_twin_individual_twin_lattice_type
_twin_individual_twin_matrix_11
_twin_individual_twin_matrix_12
_twin_individual_twin_matrix_13
_twin_individual_twin_matrix_21
_twin_individual_twin_matrix_22
_twin_individual_twin_matrix_23
_twin_individual_twin_matrix_31
_twin_individual_twin_matrix_32
_twin_individual_twin_matrix_33
1 0.6676 21388 4508 ref 1.0000 0.0000 0.0000 0.0000 1.0000 0.0000 0.0000 0.0000 1.0000
2 0.3324 21296 4508 nmt -0.9990 -0.1147 0.0000 -0.0212 0.9996 0.0025 -0.0009 0.0215 -1.0002
